data_7114279
loop_
_publ_author_name
'Guillard, J\'e\^rome'
'Meth-Cohn, Otto'
'Rees, Charles W.'
'White, Andrew J. P.'
'Williams, David J.'

_publ_section_title
;
 Direct conversion of macrocyclic furans into macrocyclic isothiazoles
;
_journal_issue 3
_journal_name_full 'Chemical Communications'
_journal_page_first 232
_journal_paper_doi 10.1039/b110287g
_journal_year 2002
_chemical_formula_sum 'C28 H30 N2 O4 S2'
_chemical_formula_weight 522.66
_chemical_name_systematic
; 
? 
;
_space_group_IT_number 15
_symmetry_cell_setting monoclinic
_symmetry_space_group_name_Hall '-C 2yc'
_symmetry_space_group_name_H-M 'C 1 2/c 1'
_atom_sites_solution_hydrogens geom
_atom_sites_solution_primary direct
_atom_sites_solution_secondary difmap
_audit_creation_method SHELXL
_cell_angle_alpha 90.00
_cell_angle_beta 101.895(6)
_cell_angle_gamma 90.00
_cell_formula_units_Z 4
_cell_length_a 21.0015(15)
_cell_length_b 6.8083(5)
_cell_length_c 19.5208(13)
_cell_measurement_reflns_used 24
_cell_measurement_temperature 293(2)
_cell_measurement_theta_max 24.80
_cell_measurement_theta_min 11.21
_cell_volume 2731.2(3)
_computing_cell_refinement 'Siemens XSCANS'
_computing_data_collection 'Siemens XSCANS'
_computing_data_reduction 'Siemens SHELXTL'
_computing_molecular_graphics 'Siemens SHELXTL'
_computing_publication_material 'Siemens SHELXTL'
_computing_structure_refinement 'SHELXL-93 (Sheldrick, 1993)'
_computing_structure_solution 'SHELXS-86 (Sheldrick, 1990)'
_diffrn_ambient_temperature 293(2)
_diffrn_measurement_device 'Siemens P4'
_diffrn_measurement_method '\w scans'
_diffrn_radiation_monochromator graphite
_diffrn_radiation_source 'fine-focus sealed tube'
_diffrn_radiation_type CuK\a
_diffrn_radiation_wavelength 1.54178
_diffrn_reflns_av_R_equivalents 0.0216
_diffrn_reflns_av_sigmaI/netI 0.0359
_diffrn_reflns_limit_h_max 24
_diffrn_reflns_limit_h_min 0
_diffrn_reflns_limit_k_max 7
_diffrn_reflns_limit_k_min 0
_diffrn_reflns_limit_l_max 21
_diffrn_reflns_limit_l_min -22
_diffrn_reflns_number 2210
_diffrn_reflns_theta_max 61.98
_diffrn_reflns_theta_min 4.30
_diffrn_standards_interval_count 97
_diffrn_standards_number 3
_exptl_absorpt_coefficient_mu 2.056
_exptl_absorpt_correction_T_max 0.9499
_exptl_absorpt_correction_T_min 0.7934
_exptl_absorpt_correction_type empirical
_exptl_crystal_colour Colourless
_exptl_crystal_density_diffrn 1.271
_exptl_crystal_description needles
_exptl_crystal_F_000 1104
_exptl_crystal_size_max 0.29
_exptl_crystal_size_mid 0.06
_exptl_crystal_size_min 0.05
_refine_diff_density_max 0.329
_refine_diff_density_min -0.237
_refine_diff_density_rms 0.047
_refine_ls_extinction_coef 0.00028(7)
_refine_ls_extinction_expression Fc^*^=kFc[1+0.001xFc^2^\l^3^/sin(2\q)]^-1/4^
_refine_ls_extinction_method SHELXL
_refine_ls_goodness_of_fit_all 1.051
_refine_ls_goodness_of_fit_obs 1.074
_refine_ls_matrix_type full
_refine_ls_number_parameters 164
_refine_ls_number_reflns 1976
_refine_ls_number_restraints 0
_refine_ls_restrained_S_all 1.094
_refine_ls_restrained_S_obs 1.074
_refine_ls_R_factor_all 0.0692
_refine_ls_R_factor_obs 0.0493
_refine_ls_shift/esd_max 0.000
_refine_ls_shift/esd_mean 0.000
_refine_ls_structure_factor_coef Fsqd
_refine_ls_weighting_details 'w=1/[\s^2^(Fo^2^)+(0.0466P)^2^+4.3086P] where P=(Fo^2^+2Fc^2^)/3'
_refine_ls_weighting_scheme calc
_refine_ls_wR_factor_all 0.1285
_refine_ls_wR_factor_obs 0.1109
_reflns_number_observed 1687
_reflns_number_total 2148
_reflns_observed_criterion >2sigma(I)
_cod_data_source_file b110287g.txt
_cod_data_source_block 2
_cod_depositor_comments
;
The following automatic conversions were performed:

'_symmetry_cell_setting' value 'Monoclinic' changed to 'monoclinic'
according to
/usr/data/users/saulius/automatic-downloads/retrospective/RSC/lib/dictionaries/cif_core.dic
dictionary named 'cif_core.dic' version 2.4.2 from 2011-04-26.

Automatic conversion script
Id: cif_fix_values 2281 2013-09-26 08:29:07Z andrius 

The following automatic conversions were performed:

'_refine_ls_weighting_scheme' value 'calc
w=1/[\s^2^(Fo^2^)+(0.0466P)^2^+4.3086P] where P=(Fo^2^+2Fc^2^)/3' was
changed to 'calc'. New tag '_refine_ls_weighting_details' was
created. The value of the new tag was set to
'w=1/[\s^2^(Fo^2^)+(0.0466P)^2^+4.3086P] where P=(Fo^2^+2Fc^2^)/3'.

Automatic conversion script
Id: cif_fix_values 3143 2015-03-26 13:38:13Z robertas 
;
_cod_original_sg_symbol_H-M C2/c
_cod_database_code 7114279

loop_
_symmetry_equiv_pos_as_xyz
'x, y, z'
'-x, y, -z+1/2'
'x+1/2, y+1/2, z'
'-x+1/2, y+1/2, -z+1/2'
'-x, -y, -z'
'x, -y, z-1/2'
'-x+1/2, -y+1/2, -z'
'x+1/2, -y+1/2, z-1/2'

loop_
_atom_site_aniso_label
_atom_site_aniso_U_11
_atom_site_aniso_U_22
_atom_site_aniso_U_33
_atom_site_aniso_U_23
_atom_site_aniso_U_13
_atom_site_aniso_U_12
S1 0.0508(5) 0.0394(4) 0.0717(6) 0.0200(4) 0.0104(4) 0.0050(4)
N2 0.048(2) 0.045(2) 0.064(2) 0.0150(13) 0.0077(13) 0.0095(12)
C3 0.046(2) 0.043(2) 0.0275(12) 0.0035(12) 0.0092(11) 0.0091(13)
C4 0.043(2) 0.0335(15) 0.0367(14) 0.0080(12) 0.0102(12) 0.0062(12)
C5 0.046(2) 0.036(2) 0.0346(13) 0.0005(12) 0.0119(12) 0.0021(13)
C6 0.049(2) 0.035(2) 0.0352(14) -0.0041(12) 0.0145(12) -0.0027(13)
O6 0.0573(14) 0.0416(13) 0.076(2) 0.0046(11) 0.0175(12) -0.0100(11)
C7 0.0384(14) 0.0383(15) 0.0326(13) -0.0028(12) 0.0093(11) -0.0004(12)
C8 0.062(2) 0.045(2) 0.038(2) -0.0072(14) 0.0170(14) 0.008(2)
C9 0.040(2) 0.067(2) 0.056(2) 0.003(2) 0.0140(14) -0.004(2)
C10 0.0291(12) 0.0351(14) 0.0293(12) -0.0026(11) 0.0035(10) 0.0047(11)
O11 0.0392(10) 0.0314(10) 0.0312(9) -0.0011(8) 0.0091(7) -0.0028(8)
C12 0.0314(13) 0.0373(15) 0.0331(13) 0.0056(12) 0.0092(10) -0.0013(11)
C13 0.044(2) 0.035(2) 0.044(2) 0.0041(13) 0.0117(13) -0.0010(13)
C14 0.046(2) 0.0325(15) 0.042(2) -0.0043(12) 0.0075(12) 0.0000(13)
C15 0.0372(14) 0.048(2) 0.0320(13) 0.0007(12) 0.0090(11) -0.0044(13)
C16 0.042(2) 0.083(3) 0.050(2) -0.018(2) 0.0058(14) -0.017(2)
C17 0.059(2) 0.061(2) 0.038(2) 0.0103(15) 0.0099(14) 0.005(2)

loop_
_atom_site_label
_atom_site_type_symbol
_atom_site_fract_x
_atom_site_fract_y
_atom_site_fract_z
_atom_site_U_iso_or_equiv
_atom_site_thermal_displace_type
_atom_site_occupancy
_atom_site_calc_flag
_atom_site_refinement_flags
S1 S 0.49770(4) -0.19784(12) 0.92198(5) 0.0543(3) Uani 1 d .
N2 N 0.57110(13) -0.1051(4) 0.9259(2) 0.0530(7) Uani 1 d .
C3 C 0.56641(15) 0.0702(4) 0.89723(14) 0.0384(7) Uani 1 d .
C4 C 0.50192(14) 0.1364(4) 0.87061(14) 0.0374(6) Uani 1 d .
H4A H 0.49165(14) 0.2573(4) 0.84903(14) 0.045 Uiso 1 calc R
C5 C 0.45723(15) 0.0016(4) 0.88052(14) 0.0384(6) Uani 1 d .
C6 C 0.38538(15) -0.0011(4) 0.86538(14) 0.0389(7) Uani 1 d .
O6 O 0.35838(12) -0.1544(3) 0.87456(14) 0.0577(6) Uani 1 d .
C7 C 0.34671(13) 0.1860(4) 0.84303(14) 0.0362(6) Uani 1 d .
C8 C 0.3591(2) 0.3276(5) 0.9061(2) 0.0475(7) Uani 1 d .
H8A H 0.3463(2) 0.2657(5) 0.9453(2) 0.071 Uiso 1 calc R
H8B H 0.3342(2) 0.4454(5) 0.8941(2) 0.071 Uiso 1 calc R
H8C H 0.4045(2) 0.3599(5) 0.9181(2) 0.071 Uiso 1 calc R
C9 C 0.2742(2) 0.1343(6) 0.8241(2) 0.0537(8) Uani 1 d .
H9A H 0.2615(2) 0.0723(6) 0.8634(2) 0.081 Uiso 1 calc R
H9B H 0.2664(2) 0.0463(6) 0.7848(2) 0.081 Uiso 1 calc R
H9C H 0.2492(2) 0.2521(6) 0.8122(2) 0.081 Uiso 1 calc R
C10 C 0.36663(12) 0.2826(4) 0.78192(13) 0.0315(6) Uani 1 d .
O11 O 0.36220(9) 0.1677(3) 0.72331(9) 0.0337(4) Uani 1 d .
C12 C 0.37625(12) 0.2870(4) 0.67128(13) 0.0336(6) Uani 1 d .
C13 C 0.38989(14) 0.4685(4) 0.6969(2) 0.0409(7) Uani 1 d .
H13A H 0.40104(14) 0.5761(4) 0.6725(2) 0.049 Uiso 1 calc R
C14 C 0.38416(15) 0.4663(4) 0.7686(2) 0.0403(7) Uani 1 d .
H14A H 0.39117(15) 0.5711(4) 0.7998(2) 0.048 Uiso 1 calc R
C15 C 0.37218(14) 0.1946(5) 0.60102(14) 0.0387(6) Uani 1 d .
C16 C 0.3101(2) 0.0713(6) 0.5816(2) 0.0590(9) Uani 1 d .
H16A H 0.3080(2) 0.0126(6) 0.5364(2) 0.089 Uiso 1 calc R
H16B H 0.2729(2) 0.1539(6) 0.5802(2) 0.089 Uiso 1 calc R
H16C H 0.3107(2) -0.0300(6) 0.6159(2) 0.089 Uiso 1 calc R
C17 C 0.3718(2) 0.3566(5) 0.5465(2) 0.0526(8) Uani 1 d .
H17A H 0.3691(2) 0.2984(5) 0.5012(2) 0.079 Uiso 1 calc R
H17B H 0.4110(2) 0.4324(5) 0.5587(2) 0.079 Uiso 1 calc R
H17C H 0.3348(2) 0.4406(5) 0.5454(2) 0.079 Uiso 1 calc R

loop_
_atom_type_symbol
_atom_type_description
_atom_type_scat_dispersion_real
_atom_type_scat_dispersion_imag
_atom_type_scat_source
C C 0.0181 0.0091 'International Tables Vol C Tables 4.2.6.8 and 6.1.1.4'
H H 0.0000 0.0000 'International Tables Vol C Tables 4.2.6.8 and 6.1.1.4'
N N 0.0311 0.0180 'International Tables Vol C Tables 4.2.6.8 and 6.1.1.4'
O O 0.0492 0.0322 'International Tables Vol C Tables 4.2.6.8 and 6.1.1.4'
S S 0.3331 0.5567 'International Tables Vol C Tables 4.2.6.8 and 6.1.1.4'

loop_
_geom_angle_atom_site_label_1
_geom_angle_atom_site_label_2
_geom_angle_atom_site_label_3
_geom_angle
_geom_angle_site_symmetry_3
N2 S1 C5 94.94(14) .
C3 N2 S1 109.9(2) .
N2 C3 C4 115.2(3) .
N2 C3 C15 120.2(3) 2_656
C4 C3 C15 124.4(3) 2_656
C5 C4 C3 111.7(3) .
C4 C5 C6 133.6(3) .
C4 C5 S1 108.2(2) .
C6 C5 S1 118.1(2) .
O6 C6 C5 117.9(3) .
O6 C6 C7 121.4(3) .
C5 C6 C7 120.6(2) .
C10 C7 C6 112.1(2) .
C10 C7 C9 109.6(2) .
C6 C7 C9 108.8(3) .
C10 C7 C8 109.4(2) .
C6 C7 C8 107.5(2) .
C9 C7 C8 109.4(2) .
C14 C10 O11 110.1(2) .
C14 C10 C7 134.2(3) .
O11 C10 C7 115.6(2) .
C10 O11 C12 106.9(2) .
C13 C12 O11 109.2(2) .
C13 C12 C15 134.2(3) .
O11 C12 C15 116.6(2) .
C12 C13 C14 107.5(3) .
C10 C14 C13 106.3(3) .
C12 C15 C16 110.1(2) .
C12 C15 C17 109.0(3) .
C16 C15 C17 109.9(3) .
C12 C15 C3 108.8(2) 2_656
C16 C15 C3 111.7(3) 2_656
C17 C15 C3 107.3(2) 2_656

loop_
_geom_bond_atom_site_label_1
_geom_bond_atom_site_label_2
_geom_bond_distance
_geom_bond_site_symmetry_2
S1 N2 1.653(3) .
S1 C5 1.714(3) .
N2 C3 1.313(4) .
C3 C4 1.420(4) .
C3 C15 1.538(4) 2_656
C4 C5 1.354(4) .
C5 C6 1.477(4) .
C6 O6 1.219(4) .
C6 C7 1.525(4) .
C7 C10 1.496(4) .
C7 C9 1.533(4) .
C7 C8 1.543(4) .
C10 C14 1.344(4) .
C10 O11 1.373(3) .
O11 C12 1.379(3) .
C12 C13 1.342(4) .
C12 C15 1.495(4) .
C13 C14 1.429(4) .
C15 C16 1.531(4) .
C15 C17 1.531(4) .
C15 C3 1.538(4) 2_656
